data_1568338
loop_
_publ_author_name
'Tendera, Lukas'
'Fantuzzi, Felipe'
'Marder, Todd B.'
'Radius, Udo'

_publ_section_title
;
 Nickel boryl complexes and nickel-catalyzed alkyne borylation.
;
_journal_issue 8
_journal_name_full 'Chemical science'
_journal_page_first 2215
_journal_page_last 2228
_journal_paper_doi 10.1039/d2sc04690c
_journal_volume 14
_journal_year 2023
_chemical_formula_moiety 'C16 H14 B2 O4'
_chemical_formula_sum 'C16 H14 B2 O4'
_chemical_formula_weight 291.89
_space_group_crystal_system triclinic
_space_group_IT_number 2
_space_group_name_Hall '-P 1'
_space_group_name_H-M_alt 'P -1'
_atom_sites_solution_hydrogens geom
_audit_creation_method SHELXL-2018/3
_audit_update_record
;
2022-08-20 deposited with the CCDC.	2023-01-27 downloaded from the CCDC.
;
_cell_angle_alpha 87.274(3)
_cell_angle_beta 84.401(3)
_cell_angle_gamma 89.585(3)
_cell_formula_units_Z 2
_cell_length_a 5.7823(2)
_cell_length_b 8.4295(4)
_cell_length_c 14.2439(5)
_cell_measurement_reflns_used 8308
_cell_measurement_temperature 100.00(10)
_cell_measurement_theta_max 78.9330
_cell_measurement_theta_min 5.2390
_cell_volume 690.18(5)
_computing_cell_refinement 'CrysAlisPro 1.171.40.45a (Rigaku OD, 2019)'
_computing_data_collection 'CrysAlisPro 1.171.40.45a (Rigaku OD, 2019)'
_computing_data_reduction 'CrysAlisPro 1.171.40.45a (Rigaku OD, 2019)'
_computing_molecular_graphics 'SHELXL-2018/3 (Sheldrick, 2018)'
_computing_publication_material 'SHELXL-2018/3 (Sheldrick, 2018)'
_computing_structure_refinement 'SHELXL-2018/3 (Sheldrick, 2018)'
_computing_structure_solution 'SHELXT 2014/5 (Sheldrick, 2014)'
_diffrn_ambient_temperature 100.00(10)
_diffrn_detector 'Hybrid Pixel Array Detector'
_diffrn_detector_type HyPix
_diffrn_measured_fraction_theta_full 0.970
_diffrn_measured_fraction_theta_max 0.971
_diffrn_measurement_device 'four-circle diffractometer'
_diffrn_measurement_device_type 'XtaLAB Synergy, Dualflex, HyPix'
_diffrn_measurement_method '\w scans'
_diffrn_radiation_monochromator mirror
_diffrn_radiation_probe x-ray
_diffrn_radiation_type 'Cu K\a'
_diffrn_radiation_wavelength 1.54184
_diffrn_reflns_av_unetI/netI 0.0263
_diffrn_reflns_Laue_measured_fraction_full 0.970
_diffrn_reflns_Laue_measured_fraction_max 0.971
_diffrn_reflns_limit_h_max 7
_diffrn_reflns_limit_h_min -7
_diffrn_reflns_limit_k_max 10
_diffrn_reflns_limit_k_min -10
_diffrn_reflns_limit_l_max 17
_diffrn_reflns_limit_l_min -3
_diffrn_reflns_number 2746
_diffrn_reflns_point_group_measured_fraction_full 0.970
_diffrn_reflns_point_group_measured_fraction_max 0.971
_diffrn_reflns_theta_full 66.500
_diffrn_reflns_theta_max 74.502
_diffrn_reflns_theta_min 5.253
_diffrn_source 'micro-focus sealed X-ray tube'
_diffrn_source_type 'PhotonJet (Cu) X-ray Source'
_exptl_absorpt_coefficient_mu 0.796
_exptl_absorpt_correction_T_max 1.00000
_exptl_absorpt_correction_T_min 0.44048
_exptl_absorpt_correction_type multi-scan
_exptl_absorpt_process_details
;
CrysAlisPro 1.171.40.49a (Rigaku Oxford Diffraction, 2019)
Empirical absorption correction using spherical harmonics,
 implemented in SCALE3 ABSPACK scaling algorithm.
;
_exptl_crystal_colour colourless
_exptl_crystal_density_diffrn 1.405
_exptl_crystal_description block
_exptl_crystal_F_000 304
_exptl_crystal_size_max 0.365
_exptl_crystal_size_mid 0.162
_exptl_crystal_size_min 0.060
_refine_diff_density_max 0.383
_refine_diff_density_min -0.329
_refine_diff_density_rms 0.086
_refine_ls_extinction_method none
_refine_ls_goodness_of_fit_ref 1.187
_refine_ls_hydrogen_treatment constr
_refine_ls_matrix_type full
_refine_ls_number_parameters 202
_refine_ls_number_reflns 2746
_refine_ls_number_restraints 0
_refine_ls_restrained_S_all 1.187
_refine_ls_R_factor_all 0.0687
_refine_ls_R_factor_gt 0.0668
_refine_ls_shift/su_max 0.000
_refine_ls_shift/su_mean 0.000
_refine_ls_structure_factor_coef Fsqd
_refine_ls_weighting_details 'w=1/[\s^2^(Fo^2^)+(0.1080P)^2^+1.0363P] where P=(Fo^2^+2Fc^2^)/3'
_refine_ls_weighting_scheme calc
_refine_ls_wR_factor_gt 0.2217
_refine_ls_wR_factor_ref 0.2231
_reflns_Friedel_coverage 0.000
_reflns_number_gt 2583
_reflns_number_total 2746
_reflns_threshold_expression 'I > 2\s(I)'
_cod_data_source_file d2sc04690c2.cif
_cod_data_source_block compound_8
_cod_depositor_comments 'Adding full bibliography for 1568336--1568351.cif.'
_cod_database_code 1568338
_shelx_shelxl_version_number 2018/3
_shelx_space_group_comment
;
The symmetry employed for this shelxl refinement is uniquely defined
by the following loop, which should always be used as a source of
symmetry information in preference to the above space-group names.
They are only intended as comments.
;

loop_
_space_group_symop_operation_xyz
'x, y, z'
'-x, -y, -z'

loop_
_atom_site_label
_atom_site_type_symbol
_atom_site_fract_x
_atom_site_fract_y
_atom_site_fract_z
_atom_site_U_iso_or_equiv
_atom_site_adp_type
_atom_site_occupancy
_atom_site_site_symmetry_order
_atom_site_calc_flag
_atom_site_refinement_flags_posn
_atom_site_refinement_flags_adp
_atom_site_refinement_flags_occupancy
_atom_site_disorder_assembly
_atom_site_disorder_group
O001 O 0.7049(4) 0.2400(2) 0.23842(14) 0.0196(5) Uani 1 1 d . . . . .
B1 B 0.3833(6) 0.4965(4) 0.2479(2) 0.0200(7) Uani 1 1 d . . . . .
O002 O 0.7673(4) 0.1101(2) 0.10008(14) 0.0201(5) Uani 1 1 d . . . . .
B2 B 0.6298(6) 0.2204(4) 0.1495(2) 0.0192(7) Uani 1 1 d . . . . .
O003 O 0.5848(4) 0.5842(3) 0.24851(14) 0.0210(5) Uani 1 1 d . . . . .
O004 O 0.2432(4) 0.5041(3) 0.33237(15) 0.0225(5) Uani 1 1 d . . . . .
C005 C 0.3627(5) 0.6007(4) 0.3873(2) 0.0208(6) Uani 1 1 d . . . . .
C006 C 0.5692(5) 0.6483(3) 0.3367(2) 0.0196(6) Uani 1 1 d . . . . .
C007 C 0.9308(5) 0.0603(3) 0.1602(2) 0.0195(6) Uani 1 1 d . . . . .
C008 C 0.3087(5) 0.4243(4) 0.1563(2) 0.0192(6) Uani 1 1 d . . . . .
C009 C 0.4260(5) 0.3096(3) 0.1082(2) 0.0189(6) Uani 1 1 d . . . . .
C00A C 0.8945(5) 0.1397(3) 0.2431(2) 0.0188(6) Uani 1 1 d . . . . .
C00B C 0.7241(5) 0.7475(4) 0.3717(2) 0.0220(6) Uani 1 1 d . . . . .
H00B H 0.862249 0.778600 0.336949 0.026 Uiso 1 1 calc R U . . .
C00C C 0.3616(5) 0.2628(4) 0.0125(2) 0.0220(6) Uani 1 1 d . . . . .
H00A H 0.197320 0.244239 0.015893 0.033 Uiso 1 1 calc R U . . .
H00C H 0.443725 0.167760 -0.005223 0.033 Uiso 1 1 calc R U . . .
H00D H 0.402996 0.346930 -0.033832 0.033 Uiso 1 1 calc R U . . .
C00D C 1.2216(5) 0.0113(4) 0.2991(2) 0.0222(6) Uani 1 1 d . . . . .
H00E H 1.321516 -0.008009 0.345783 0.027 Uiso 1 1 calc R U . . .
C00E C 1.0382(5) 0.1186(4) 0.3147(2) 0.0214(6) Uani 1 1 d . . . . .
H00F H 1.014202 0.172911 0.370179 0.026 Uiso 1 1 calc R U . . .
C00F C 1.2576(5) -0.0673(4) 0.2152(2) 0.0229(6) Uani 1 1 d . . . . .
H00G H 1.382807 -0.136791 0.206816 0.027 Uiso 1 1 calc R U . . .
C00G C 0.6622(6) 0.7988(4) 0.4622(2) 0.0244(7) Uani 1 1 d . . . . .
H00H H 0.760630 0.867094 0.488731 0.029 Uiso 1 1 calc R U . . .
C00H C 0.2993(6) 0.6492(4) 0.4771(2) 0.0245(7) Uani 1 1 d . . . . .
H00I H 0.160874 0.617010 0.511103 0.029 Uiso 1 1 calc R U . . .
C00I C 0.1005(6) 0.5077(4) 0.1196(2) 0.0249(7) Uani 1 1 d . . . . .
H00J H 0.010797 0.432765 0.089753 0.037 Uiso 1 1 calc R U . . .
H00K H 0.152635 0.591229 0.074512 0.037 Uiso 1 1 calc R U . . .
H00L H 0.006145 0.551796 0.171200 0.037 Uiso 1 1 calc R U . . .
C00J C 0.4550(6) 0.7498(4) 0.5142(2) 0.0247(7) Uani 1 1 d . . . . .
H00M H 0.419976 0.784975 0.574831 0.030 Uiso 1 1 calc R U . . .
C00K C 1.1107(5) -0.0449(4) 0.1431(2) 0.0224(6) Uani 1 1 d . . . . .
H00N H 1.133601 -0.097973 0.087101 0.027 Uiso 1 1 calc R U . . .

loop_
_atom_site_aniso_label
_atom_site_aniso_U_11
_atom_site_aniso_U_22
_atom_site_aniso_U_33
_atom_site_aniso_U_23
_atom_site_aniso_U_13
_atom_site_aniso_U_12
O001 0.0191(10) 0.0206(10) 0.0195(10) -0.0023(8) -0.0033(8) 0.0013(8)
B1 0.0193(15) 0.0184(15) 0.0222(16) -0.0003(12) -0.0019(12) 0.0024(12)
O002 0.0199(10) 0.0224(11) 0.0185(10) -0.0029(8) -0.0042(8) 0.0029(8)
B2 0.0211(15) 0.0188(15) 0.0177(15) -0.0014(12) -0.0011(12) -0.0027(12)
O003 0.0211(10) 0.0229(11) 0.0193(10) -0.0038(8) -0.0016(8) -0.0014(8)
O004 0.0234(11) 0.0235(11) 0.0210(10) -0.0049(8) -0.0018(8) -0.0046(9)
C005 0.0227(14) 0.0191(14) 0.0211(14) -0.0011(11) -0.0046(11) -0.0012(11)
C006 0.0221(14) 0.0188(14) 0.0182(13) -0.0019(11) -0.0023(11) 0.0036(11)
C007 0.0209(14) 0.0188(14) 0.0196(14) -0.0006(11) -0.0053(11) -0.0018(11)
C008 0.0175(13) 0.0210(14) 0.0190(13) 0.0003(11) -0.0011(10) -0.0026(11)
C009 0.0192(13) 0.0196(14) 0.0177(13) -0.0008(10) -0.0011(10) -0.0039(11)
C00A 0.0182(13) 0.0178(13) 0.0204(14) -0.0005(11) -0.0019(11) -0.0010(11)
C00B 0.0212(14) 0.0197(14) 0.0252(15) -0.0004(11) -0.0034(11) -0.0016(11)
C00C 0.0224(14) 0.0247(15) 0.0192(14) -0.0026(11) -0.0039(11) 0.0010(12)
C00D 0.0242(15) 0.0203(14) 0.0225(14) 0.0027(11) -0.0052(11) -0.0025(12)
C00E 0.0214(14) 0.0233(15) 0.0198(14) -0.0024(11) -0.0018(11) -0.0028(12)
C00F 0.0197(14) 0.0233(15) 0.0254(15) 0.0002(11) -0.0022(11) 0.0021(11)
C00G 0.0283(16) 0.0211(15) 0.0252(15) -0.0034(12) -0.0092(12) -0.0015(12)
C00H 0.0248(15) 0.0270(16) 0.0211(15) -0.0008(12) 0.0006(12) -0.0011(12)
C00I 0.0243(15) 0.0267(16) 0.0248(15) -0.0045(12) -0.0060(12) 0.0038(12)
C00J 0.0286(16) 0.0265(15) 0.0199(14) -0.0051(12) -0.0049(12) 0.0023(12)
C00K 0.0237(15) 0.0230(15) 0.0206(14) -0.0030(11) -0.0019(11) 0.0011(12)

loop_
_atom_type_symbol
_atom_type_description
_atom_type_scat_dispersion_real
_atom_type_scat_dispersion_imag
_atom_type_scat_source
C C 0.0181 0.0091 'International Tables Vol C Tables 4.2.6.8 and 6.1.1.4'
H H 0.0000 0.0000 'International Tables Vol C Tables 4.2.6.8 and 6.1.1.4'
B B 0.0090 0.0039 'International Tables Vol C Tables 4.2.6.8 and 6.1.1.4'
O O 0.0492 0.0322 'International Tables Vol C Tables 4.2.6.8 and 6.1.1.4'

loop_
_geom_angle_atom_site_label_1
_geom_angle_atom_site_label_2
_geom_angle_atom_site_label_3
_geom_angle
_geom_angle_site_symmetry_1
_geom_angle_site_symmetry_3
_geom_angle_publ_flag
C00A O001 B2 105.2(2) . . ?
O003 B1 O004 111.7(3) . . ?
O003 B1 C008 122.5(3) . . ?
O004 B1 C008 124.9(3) . . ?
C007 O002 B2 105.3(2) . . ?
O002 B2 O001 111.0(3) . . ?
O002 B2 C009 123.2(3) . . ?
O001 B2 C009 125.8(3) . . ?
C006 O003 B1 105.0(2) . . ?
B1 O004 C005 105.0(2) . . ?
C00H C005 C006 121.9(3) . . ?
C00H C005 O004 129.0(3) . . ?
C006 C005 O004 109.1(3) . . ?
C00B C006 C005 122.9(3) . . ?
C00B C006 O003 127.8(3) . . ?
C005 C006 O003 109.3(3) . . ?
C00K C007 C00A 122.8(3) . . ?
C00K C007 O002 127.9(3) . . ?
C00A C007 O002 109.3(3) . . ?
C009 C008 C00I 121.8(3) . . ?
C009 C008 B1 125.0(3) . . ?
C00I C008 B1 113.0(3) . . ?
C008 C009 C00C 121.6(3) . . ?
C008 C009 B2 120.8(3) . . ?
C00C C009 B2 117.6(3) . . ?
C00E C00A C007 122.0(3) . . ?
C00E C00A O001 128.7(3) . . ?
C007 C00A O001 109.3(2) . . ?
C006 C00B C00G 116.1(3) . . ?
C006 C00B H00B 122.0 . . ?
C00G C00B H00B 122.0 . . ?
C009 C00C H00A 109.5 . . ?
C009 C00C H00C 109.5 . . ?
H00A C00C H00C 109.5 . . ?
C009 C00C H00D 109.5 . . ?
H00A C00C H00D 109.5 . . ?
H00C C00C H00D 109.5 . . ?
C00F C00D C00E 121.3(3) . . ?
C00F C00D H00E 119.4 . . ?
C00E C00D H00E 119.4 . . ?
C00A C00E C00D 116.3(3) . . ?
C00A C00E H00F 121.9 . . ?
C00D C00E H00F 121.9 . . ?
C00D C00F C00K 121.9(3) . . ?
C00D C00F H00G 119.0 . . ?
C00K C00F H00G 119.0 . . ?
C00B C00G C00J 121.4(3) . . ?
C00B C00G H00H 119.3 . . ?
C00J C00G H00H 119.3 . . ?
C005 C00H C00J 116.2(3) . . ?
C005 C00H H00I 121.9 . . ?
C00J C00H H00I 121.9 . . ?
C008 C00I H00J 109.5 . . ?
C008 C00I H00K 109.5 . . ?
H00J C00I H00K 109.5 . . ?
C008 C00I H00L 109.5 . . ?
H00J C00I H00L 109.5 . . ?
H00K C00I H00L 109.5 . . ?
C00H C00J C00G 121.6(3) . . ?
C00H C00J H00M 119.2 . . ?
C00G C00J H00M 119.2 . . ?
C007 C00K C00F 115.7(3) . . ?
C007 C00K H00N 122.1 . . ?
C00F C00K H00N 122.1 . . ?

loop_
_geom_bond_atom_site_label_1
_geom_bond_atom_site_label_2
_geom_bond_distance
_geom_bond_site_symmetry_2
_geom_bond_publ_flag
O001 C00A 1.384(4) . ?
O001 B2 1.396(4) . ?
B1 O003 1.386(4) . ?
B1 O004 1.387(4) . ?
B1 C008 1.564(4) . ?
O002 C007 1.386(3) . ?
O002 B2 1.391(4) . ?
B2 C009 1.543(4) . ?
O003 C006 1.386(3) . ?
O004 C005 1.388(4) . ?
C005 C00H 1.376(4) . ?
C005 C006 1.384(4) . ?
C006 C00B 1.374(4) . ?
C007 C00K 1.374(4) . ?
C007 C00A 1.382(4) . ?
C008 C009 1.352(4) . ?
C008 C00I 1.514(4) . ?
C009 C00C 1.518(4) . ?
C00A C00E 1.382(4) . ?
C00B C00G 1.392(4) . ?
C00B H00B 0.9300 . ?
C00C H00A 0.9600 . ?
C00C H00C 0.9600 . ?
C00C H00D 0.9600 . ?
C00D C00F 1.391(4) . ?
C00D C00E 1.397(4) . ?
C00D H00E 0.9300 . ?
C00E H00F 0.9300 . ?
C00F C00K 1.401(4) . ?
C00F H00G 0.9300 . ?
C00G C00J 1.400(5) . ?
C00G H00H 0.9300 . ?
C00H C00J 1.398(5) . ?
C00H H00I 0.9300 . ?
C00I H00J 0.9600 . ?
C00I H00K 0.9600 . ?
C00I H00L 0.9600 . ?
C00J H00M 0.9300 . ?
C00K H00N 0.9300 . ?

loop_
_geom_torsion_atom_site_label_1
_geom_torsion_atom_site_label_2
_geom_torsion_atom_site_label_3
_geom_torsion_atom_site_label_4
_geom_torsion
_geom_torsion_site_symmetry_1
_geom_torsion_site_symmetry_2
_geom_torsion_site_symmetry_3
_geom_torsion_site_symmetry_4
_geom_torsion_publ_flag
C007 O002 B2 O001 0.1(3) . . . . ?
C007 O002 B2 C009 178.9(3) . . . . ?
C00A O001 B2 O002 0.5(3) . . . . ?
C00A O001 B2 C009 -178.3(3) . . . . ?
O004 B1 O003 C006 0.1(3) . . . . ?
C008 B1 O003 C006 170.3(3) . . . . ?
O003 B1 O004 C005 0.1(3) . . . . ?
C008 B1 O004 C005 -169.7(3) . . . . ?
B1 O004 C005 C00H 178.8(3) . . . . ?
B1 O004 C005 C006 -0.4(3) . . . . ?
C00H C005 C006 C00B -0.5(5) . . . . ?
O004 C005 C006 C00B 178.8(3) . . . . ?
C00H C005 C006 O003 -178.8(3) . . . . ?
O004 C005 C006 O003 0.5(3) . . . . ?
B1 O003 C006 C00B -178.6(3) . . . . ?
B1 O003 C006 C005 -0.4(3) . . . . ?
B2 O002 C007 C00K -177.9(3) . . . . ?
B2 O002 C007 C00A -0.6(3) . . . . ?
O003 B1 C008 C009 65.3(4) . . . . ?
O004 B1 C008 C009 -125.9(3) . . . . ?
O003 B1 C008 C00I -108.9(3) . . . . ?
O004 B1 C008 C00I 59.9(4) . . . . ?
C00I C008 C009 C00C 2.6(4) . . . . ?
B1 C008 C009 C00C -171.1(3) . . . . ?
C00I C008 C009 B2 -176.8(3) . . . . ?
B1 C008 C009 B2 9.5(4) . . . . ?
O002 B2 C009 C008 -175.0(3) . . . . ?
O001 B2 C009 C008 3.6(5) . . . . ?
O002 B2 C009 C00C 5.5(4) . . . . ?
O001 B2 C009 C00C -175.9(3) . . . . ?
C00K C007 C00A C00E 0.2(5) . . . . ?
O002 C007 C00A C00E -177.3(3) . . . . ?
C00K C007 C00A O001 178.4(3) . . . . ?
O002 C007 C00A O001 0.9(3) . . . . ?
B2 O001 C00A C00E 177.2(3) . . . . ?
B2 O001 C00A C007 -0.8(3) . . . . ?
C005 C006 C00B C00G 0.0(5) . . . . ?
O003 C006 C00B C00G 178.0(3) . . . . ?
C007 C00A C00E C00D -0.6(4) . . . . ?
O001 C00A C00E C00D -178.4(3) . . . . ?
C00F C00D C00E C00A 1.0(4) . . . . ?
C00E C00D C00F C00K -1.0(5) . . . . ?
C006 C00B C00G C00J 0.7(5) . . . . ?
C006 C005 C00H C00J 0.2(5) . . . . ?
O004 C005 C00H C00J -178.9(3) . . . . ?
C005 C00H C00J C00G 0.5(5) . . . . ?
C00B C00G C00J C00H -1.0(5) . . . . ?
C00A C007 C00K C00F -0.1(4) . . . . ?
O002 C007 C00K C00F 176.8(3) . . . . ?
C00D C00F C00K C007 0.5(5) . . . . ?
